data_2005231
loop_
_publ_author_name
'Bolte, M.'

_publ_section_title
;Nearly Centrosymmetric
 (<i>S</i>)-7-(2,6-Dichlorobenzyl)-8-(3-oxocyclopentyl)-1,3-dipropyl-7<i>H</i>-purine-2,6-dione
;
_journal_issue 8
_journal_name_full 'Acta Crystallographica Section C'
_journal_page_first 1985
_journal_page_last 1987
_journal_paper_doi 10.1107/S0108270196002570
_journal_volume 52
_journal_year 1996
_chemical_formula_sum 'C23 H26 Cl2 N4 O3'
_chemical_formula_weight 477.38
_chemical_name_systematic ?
_space_group_IT_number 1
_symmetry_cell_setting triclinic
_symmetry_space_group_name_Hall 'P 1'
_symmetry_space_group_name_H-M 'P 1'
_audit_creation_method SHELXL
_cell_angle_alpha 74.19(3)
_cell_angle_beta 88.31(2)
_cell_angle_gamma 85.65(2)
_cell_formula_units_Z 2
_cell_length_a 8.814(1)
_cell_length_b 10.329(2)
_cell_length_c 13.248(5)
_cell_measurement_reflns_used 25
_cell_measurement_temperature 293(2)
_cell_measurement_theta_max 35
_cell_measurement_theta_min 30
_cell_volume 1157.1(5)
_computing_cell_refinement SDP
_computing_data_collection 'SDP (Enraf-Nonius, 1985)'
_computing_data_reduction SDP
_computing_molecular_graphics 'SHELXTL-Plus XP (Sheldrick, 1991)'
_computing_structure_refinement 'SHELXL93 (Sheldrick, 1993)'
_computing_structure_solution 'SHELXS86 (Sheldrick, 1990)'
_diffrn_ambient_temperature 293(2)
_diffrn_measurement_device 'Enraf-Nonius CAD-4 four-circle'
_diffrn_measurement_method \w
_diffrn_radiation_monochromator graphite
_diffrn_radiation_source 'fine-focus sealed tube'
_diffrn_radiation_type CuK\a
_diffrn_radiation_wavelength 1.54180
_diffrn_reflns_av_R_equivalents 0.0000
_diffrn_reflns_av_sigmaI/netI 0.0087
_diffrn_reflns_limit_h_max 9
_diffrn_reflns_limit_h_min -9
_diffrn_reflns_limit_k_max 4
_diffrn_reflns_limit_k_min -11
_diffrn_reflns_limit_l_max 14
_diffrn_reflns_limit_l_min -14
_diffrn_reflns_number 5057
_diffrn_reflns_theta_max 59.95
_diffrn_reflns_theta_min 3.47
_diffrn_standards_decay_% 2.5
_diffrn_standards_interval_time 90
_diffrn_standards_number 3
_exptl_absorpt_coefficient_mu 2.795
_exptl_absorpt_correction_T_max 0.57
_exptl_absorpt_correction_T_min 0.45
_exptl_absorpt_correction_type 'empirical via \y scans (North, Phillips & Mathews, 1968)'
_exptl_crystal_colour colourless
_exptl_crystal_density_diffrn 1.37
_exptl_crystal_density_method 'not measured'
_exptl_crystal_description block
_exptl_crystal_F_000 500
_exptl_crystal_size_max 0.60
_exptl_crystal_size_mid 0.40
_exptl_crystal_size_min 0.20
_refine_diff_density_max 0.351
_refine_diff_density_min -0.391
_refine_ls_abs_structure_details 'Flack (1983) parameter = 0.06(2)'
_refine_ls_abs_structure_Flack 0.06(2)
_refine_ls_extinction_method none
_refine_ls_goodness_of_fit_all 1.128
_refine_ls_goodness_of_fit_obs 1.121
_refine_ls_hydrogen_treatment 'H atoms riding'
_refine_ls_matrix_type full
_refine_ls_number_parameters 577
_refine_ls_number_reflns 5055
_refine_ls_number_restraints 3
_refine_ls_restrained_S_all 1.177
_refine_ls_restrained_S_obs 1.120
_refine_ls_R_factor_all 0.0639
_refine_ls_R_factor_obs 0.0627
_refine_ls_shift/esd_max 0.062
_refine_ls_shift/esd_mean 0.017
_refine_ls_structure_factor_coef Fsqd
_refine_ls_weighting_scheme
;
calc w = 1/[\s^2^(F~o~^2^) + (0.1391P)^2^ + 0.4212P]
where P = (F~o~^2^ + 2F~c~^2^)/3
;
_refine_ls_wR_factor_all 0.2054
_refine_ls_wR_factor_obs 0.1930
_reflns_number_observed 4930
_reflns_number_total 5057
_reflns_observed_criterion >2sigma(I)
_cod_data_source_file cf1077.cif
_cod_data_source_block boen
_cod_database_code 2005231

loop_
_symmetry_equiv_pos_as_xyz
'x, y, z'

loop_
_atom_site_aniso_label
_atom_site_aniso_U_11
_atom_site_aniso_U_22
_atom_site_aniso_U_33
_atom_site_aniso_U_12
_atom_site_aniso_U_13
_atom_site_aniso_U_23
N1 0.043(2) 0.046(3) 0.047(2) -0.002(2) 0.004(2) -0.023(2)
C11 0.052(3) 0.055(4) 0.039(2) 0.006(3) 0.003(2) -0.012(2)
C12 0.039(2) 0.058(4) 0.055(3) -0.002(3) 0.006(2) -0.021(3)
C13 0.048(3) 0.096(6) 0.076(4) -0.010(3) 0.006(3) -0.050(4)
Cl3 0.120(2) 0.086(2) 0.1046(15) -0.0482(14) 0.0408(13) -0.0414(13)
C14 0.067(4) 0.106(7) 0.087(5) -0.013(4) -0.005(4) -0.052(5)
C15 0.076(4) 0.124(8) 0.104(6) 0.027(5) -0.026(4) -0.068(7)
C16 0.079(4) 0.074(5) 0.063(4) 0.022(4) -0.006(3) -0.004(4)
C17 0.056(3) 0.075(5) 0.066(4) 0.001(3) 0.006(3) -0.023(4)
Cl7 0.0861(10) 0.0677(13) 0.1026(13) -0.0166(10) 0.0315(10) -0.0123(11)
C2 0.044(2) 0.052(4) 0.057(3) 0.007(3) -0.004(2) -0.025(3)
C21 0.063(3) 0.051(4) 0.062(3) 0.005(3) 0.001(3) -0.019(3)
C22 0.099(5) 0.052(4) 0.070(4) 0.014(4) -0.018(4) 0.001(3)
C23 0.091(5) 0.077(6) 0.112(6) 0.040(5) 0.004(5) 0.005(5)
O23 0.127(5) 0.121(6) 0.313(12) 0.071(5) -0.023(6) -0.066(7)
C24 0.083(4) 0.089(6) 0.096(5) 0.006(4) -0.010(4) -0.006(5)
C25 0.074(4) 0.082(5) 0.056(3) 0.009(3) -0.023(3) -0.030(3)
N3 0.044(2) 0.061(3) 0.060(3) -0.005(2) 0.005(2) -0.032(3)
C4 0.040(2) 0.057(4) 0.039(2) -0.005(2) 0.006(2) -0.013(3)
N5 0.053(2) 0.056(3) 0.059(3) -0.015(2) 0.005(2) -0.023(3)
C51 0.062(3) 0.063(4) 0.043(2) -0.014(3) 0.017(2) -0.022(3)
C52 0.080(4) 0.062(4) 0.075(4) -0.015(4) 0.012(3) -0.029(4)
C53 0.141(7) 0.049(4) 0.093(5) -0.022(4) 0.037(5) -0.028(4)
C6 0.065(3) 0.056(4) 0.041(3) -0.027(3) -0.002(2) -0.009(3)
O61 0.098(3) 0.073(4) 0.062(3) -0.014(3) 0.008(2) -0.014(3)
N7 0.060(2) 0.030(2) 0.050(2) -0.007(2) -0.002(2) -0.006(2)
C71 0.065(3) 0.053(4) 0.047(3) -0.006(3) -0.024(2) -0.006(3)
C72 0.091(4) 0.045(4) 0.081(4) -0.018(4) -0.004(4) -0.013(4)
C73 0.132(7) 0.055(5) 0.111(6) -0.007(5) -0.013(5) -0.009(5)
C8 0.045(3) 0.038(3) 0.055(3) -0.005(2) 0.004(2) -0.014(2)
O81 0.055(2) 0.047(3) 0.070(3) 0.004(2) 0.010(2) -0.008(2)
C9 0.049(3) 0.038(3) 0.050(3) -0.009(2) 0.010(2) -0.018(2)
N1A 0.049(2) 0.046(3) 0.049(2) 0.008(2) 0.000(2) -0.008(2)
C11A 0.045(2) 0.064(4) 0.063(3) -0.008(3) 0.014(2) -0.031(3)
C12A 0.054(3) 0.052(4) 0.048(3) 0.007(3) 0.000(2) -0.023(3)
C13A 0.061(3) 0.056(4) 0.065(4) -0.005(3) 0.008(3) -0.027(3)
Cl3A 0.1207(15) 0.0752(14) 0.0895(12) -0.0431(13) 0.0350(11) -0.0307(11)
C14A 0.062(4) 0.112(8) 0.099(6) -0.004(4) -0.007(4) -0.066(6)
C15A 0.091(5) 0.127(8) 0.045(4) 0.030(5) -0.014(3) -0.033(5)
C16A 0.089(5) 0.098(6) 0.043(3) 0.026(5) 0.003(3) -0.021(4)
C17A 0.068(3) 0.048(4) 0.045(3) 0.007(3) 0.007(2) -0.006(3)
Cl7A 0.1107(13) 0.0682(13) 0.0852(11) -0.0203(11) 0.0318(10) -0.0173(10)
C2A 0.057(3) 0.048(4) 0.050(3) 0.002(3) 0.000(2) -0.013(3)
C21A 0.067(3) 0.059(4) 0.047(3) 0.020(3) -0.005(3) -0.003(3)
C22A 0.150(10) 0.095(8) 0.125(8) -0.006(7) -0.058(7) 0.026(6)
C23A 0.089(5) 0.228(16) 0.071(4) -0.014(8) -0.005(4) -0.039(7)
O23A 0.091(4) 0.386(17) 0.158(6) 0.016(6) -0.060(4) -0.037(8)
C24A 0.101(6) 0.104(8) 0.119(7) 0.056(6) 0.007(5) -0.021(6)
C25A 0.116(6) 0.062(5) 0.069(4) -0.008(4) 0.014(4) -0.027(4)
N3A 0.059(3) 0.047(3) 0.050(2) 0.013(2) -0.002(2) -0.009(2)
C4A 0.051(3) 0.032(3) 0.056(3) -0.008(2) 0.000(2) -0.019(2)
N5A 0.052(2) 0.047(3) 0.042(2) -0.004(2) 0.010(2) -0.017(2)
C51A 0.046(3) 0.073(5) 0.076(4) -0.004(3) 0.006(3) -0.044(4)
C52A 0.065(4) 0.112(7) 0.107(5) -0.004(4) 0.007(4) -0.083(6)
C53A 0.112(7) 0.142(10) 0.248(14) -0.049(7) 0.112(9) -0.134(11)
C6A 0.055(3) 0.048(3) 0.056(3) -0.012(3) 0.004(2) -0.025(3)
O61A 0.082(3) 0.067(3) 0.040(2) -0.015(2) 0.002(2) -0.011(2)
N7A 0.051(2) 0.058(3) 0.056(2) -0.012(2) -0.005(2) -0.015(3)
C71A 0.070(3) 0.042(4) 0.069(4) -0.004(3) -0.004(3) -0.007(3)
C72A 0.088(4) 0.055(4) 0.069(4) -0.024(4) 0.007(3) -0.009(4)
C73A 0.154(8) 0.047(5) 0.103(6) -0.013(5) -0.014(6) -0.005(4)
C8A 0.047(3) 0.050(4) 0.063(3) -0.010(3) -0.001(2) -0.020(3)
O81A 0.062(2) 0.068(3) 0.081(3) 0.015(2) -0.001(2) -0.023(3)
C9A 0.041(2) 0.045(3) 0.048(3) -0.001(2) -0.010(2) -0.014(3)

loop_
_atom_site_label
_atom_site_occupancy
_atom_site_fract_x
_atom_site_fract_y
_atom_site_fract_z
_atom_site_U_iso_or_equiv
_atom_site_thermal_displace_type
_atom_site_calc_flag
_atom_site_refinement_flags
_atom_site_type_symbol
N1 1 .3121(5) .1047(5) .2686(3) .044(1) Uani d . N
C11 1 .4286(6) .0847(7) .1906(4) .050(1) Uani d . C
H11A 1 .4889(6) .0010(7) .2201(4) .06 Uiso calc R H
H11B 1 .4962(6) .1575(7) .1773(4) .06 Uiso calc R H
C12 1 .3635(6) .0799(7) .0876(4) .050(1) Uani d . C
C13 1 .2708(6) -.0209(9) .0815(5) .068(2) Uani d . C
Cl3 1 .2311(3) -0.1457(2) .1924(2) .0991(7) Uani d . Cl
C14 1 .2171(8) -.034(1) -.0112(7) .081(2) Uani d . C
H14 1 .1613(8) -0.106(1) -.0122(7) .097 Uiso calc R H
C15 1 .247(1) .062(1) -0.1020(8) .095(3) Uani d . C
H15 1 .207(1) .058(1) -0.1649(8) .114 Uiso calc R H
C16 1 .3405(9) .1696(9) -0.1005(6) .076(2) Uani d . C
H16 1 .3626(9) .2346(9) -0.1620(6) .091 Uiso calc R H
C17 1 .3959(7) .1736(8) -.0062(5) .065(2) Uani d . C
Cl7 1 .5095(2) .3048(2) -.0098(2) .0877(6) Uani d . Cl
C2 1 .2117(6) .2170(6) .2613(4) .049(1) Uani d . C
C21 1 .1767(7) .3212(7) .1631(5) .059(2) Uani d . C
H21 1 .2694(7) .3331(7) .1199(5) .07 Uiso calc R H
C22 1 .1200(9) .4539(8) .1758(6) .077(2) Uani d . C
H22A 1 .1668(9) .5252(8) .1237(6) .093 Uiso calc R H
H22B 1 .1449(9) .4606(8) .2449(6) .093 Uiso calc R H
C23 1 -.050(1) .467(1) .1619(8) .102(3) Uani d . C
O23 1 -0.135(1) .5605(9) .160(1) .190(4) Uani d . O
C24 1 -.094(1) .350(1) .1376(7) .093(2) Uani d . C
H24A 1 -0.172(1) .374(1) .0843(7) .112 Uiso calc R H
H24B 1 -0.135(1) .289(1) .1997(7) .112 Uiso calc R H
C25 1 .0473(7) .2838(8) .0976(5) .069(2) Uani d . C
H25A 1 .0623(7) .3215(8) .0228(5) .082 Uiso calc R H
H25B 1 .0420(7) .1870(8) .1127(5) .082 Uiso calc R H
N3 1 .1370(5) .2093(6) .3523(4) .052(1) Uani d . N
C4 1 .1995(6) .1020(7) .4175(4) .045(1) Uani d . C
N5 1 .1643(5) .0563(6) .5266(4) .054(1) Uani d . N
C51 1 .0554(7) .1408(7) .5702(4) .054(2) Uani d . C
H51A 1 .0179(7) .0883(7) .6373(4) .065 Uiso calc R H
H51B 1 -.0305(7) .1704(7) .5234(4) .065 Uiso calc R H
C52 1 .1281(8) .2636(8) .5849(6) .070(2) Uani d . C
H52A 1 .2116(8) .2338(8) .6338(6) .084 Uiso calc R H
H52B 1 .1693(8) .3139(8) .5183(6) .084 Uiso calc R H
C53 1 .015(1) .3551(8) .6260(7) .093(2) Uani d . C
H53A 1 .065(1) .4309(8) .6346(7) .139 Uiso calc R H
H53B 1 -.025(1) .3059(8) .6925(7) .139 Uiso calc R H
H53C 1 -.067(1) .3863(8) .5771(7) .139 Uiso calc R H
C6 1 .2427(7) -.0501(7) .5863(4) .053(2) Uani d . C
O61 1 .2188(6) -.0895(6) .6831(4) .078(1) Uani d . O
N7 1 .3465(5) -0.1253(5) .5377(3) .048(1) Uani d . N
C71 1 .4252(7) -0.2462(7) .6004(5) .056(2) Uani d . C
H71A 1 .4222(7) -0.2429(7) .6729(5) .067 Uiso calc R H
H71B 1 .5311(7) -0.2470(7) .5783(5) .067 Uiso calc R H
C72 1 .3644(9) -0.3748(7) .5955(6) .072(2) Uani d . C
H72A 1 .2579(9) -0.3731(7) .6161(6) .087 Uiso calc R H
H72B 1 .3695(9) -0.3789(7) .5232(6) .087 Uiso calc R H
C73 1 .442(1) -0.499(1) .6611(8) .102(3) Uani d . C
H73A 1 .395(1) -0.576(1) .6525(8) .152 Uiso calc R H
H73B 1 .435(1) -0.498(1) .7334(8) .152 Uiso calc R H
H73C 1 .547(1) -0.504(1) .6403(8) .152 Uiso calc R H
C8 1 .3939(6) -.0862(6) .4300(5) .045(1) Uani d . C
O81 1 .4914(5) -0.1529(4) .3968(3) .059(1) Uani d . O
C9 1 .3079(6) .0316(6) .3744(4) .045(1) Uani d . C
N1A 1 -0.3148(5) -0.1084(5) -0.2708(3) .050(1) Uani d . N
C11A 1 -0.4246(6) -.0792(7) -0.1909(5) .055(2) Uani d . C
H11C 1 -0.5003(6) -0.1454(7) -0.1772(5) .066 Uiso calc R H
H11D 1 -0.4769(6) .0086(7) -0.2202(5) .066 Uiso calc R H
C12A 1 -0.3559(6) -.0799(7) -.0881(4) .050(1) Uani d . C
C13A 1 -0.2680(7) .0199(7) -.0799(5) .059(2) Uani d . C
Cl3A 1 -0.2291(2) .1461(2) -0.1941(2) .0923(7) Uani d . Cl
C14A 1 -0.2067(8) .025(1) .0165(7) .084(3) Uani d . C
H14A 1 -0.1431(8) .093(1) .0184(7) .101 Uiso calc R H
C15A 1 -0.241(1) -.067(1) .1040(5) .088(3) Uani d . C
H15A 1 -0.204(1) -.061(1) .1676(5) .105 Uiso calc R H
C16A 1 -0.326(1) -0.164(1) .1030(5) .078(2) Uani d . C
H16A 1 -0.348(1) -0.228(1) .1653(5) .094 Uiso calc R H
C17A 1 -0.3854(7) -0.1733(7) .0086(4) .056(2) Uani d . C
Cl7A 1 -0.4993(2) -0.3044(2) .0127(2) .0887(6) Uani d . Cl
C2A 1 -0.2068(6) -0.2111(6) -0.2599(4) .052(1) Uani d . C
C21A 1 -0.1723(7) -0.3176(7) -0.1594(4) .061(2) Uani d . C
H21A 1 -0.2582(7) -0.3246(7) -0.1101(4) .073 Uiso calc R H
C22A 1 -.034(1) -0.285(1) -0.1145(8) .133(5) Uani d . C
H22C 1 -.010(1) -0.195(1) -0.1520(8) .16 Uiso calc R H
H22D 1 -.054(1) -0.287(1) -.0418(8) .16 Uiso calc R H
C23A 1 .090(1) -0.375(2) -0.1197(7) .129(5) Uani d . C
O23A 1 .2099(8) -0.392(2) -.0785(7) .219(6) Uani d . O
C24A 1 .046(1) -0.461(1) -0.1819(9) .113(4) Uani d . C
H24C 1 .090(1) -0.552(1) -0.1529(9) .136 Uiso calc R H
H24D 1 .083(1) -0.428(1) -0.2532(9) .136 Uiso calc R H
C25A 1 -0.123(1) -0.4613(8) -0.1822(6) .081(2) Uani d . C
H25C 1 -0.159(1) -0.5358(8) -0.1274(6) .097 Uiso calc R H
H25D 1 -0.160(1) -0.4652(8) -0.2495(6) .097 Uiso calc R H
N3A 1 -0.1412(5) -0.2121(5) -0.3516(4) .054(1) Uani d . N
C4A 1 -0.2063(6) -.0970(6) -0.4229(4) .044(1) Uani d . C
N5A 1 -0.1744(5) -.0590(5) -0.5250(3) .046(1) Uani d . N
C51A 1 -.0661(6) -0.1426(8) -0.5744(6) .061(2) Uani d . C
H51C 1 .0248(6) -0.1690(8) -0.5321(6) .073 Uiso calc R H
H51D 1 -.0363(6) -.0890(8) -0.6433(6) .073 Uiso calc R H
C52A 1 -0.1363(8) -0.269(1) -0.5851(7) .085(3) Uani d . C
H52C 1 -0.1750(8) -0.318(1) -0.5172(7) .102 Uiso calc R H
H52D 1 -0.2216(8) -0.243(1) -0.6328(7) .102 Uiso calc R H
C53A 1 -.024(1) -0.360(1) -0.625(1) .152(6) Uani d . C
H53D 1 -.073(1) -0.438(1) -0.631(1) .228 Uiso calc R H
H53E 1 .059(1) -0.389(1) -0.577(1) .228 Uiso calc R H
H53F 1 .014(1) -0.313(1) -0.693(1) .228 Uiso calc R H
C6A 1 -0.2530(6) .0561(6) -0.5902(4) .051(1) Uani d . C
O61A 1 -0.2349(5) .0915(5) -0.6828(3) .063(1) Uani d . O
N7A 1 -0.3584(5) .1242(6) -0.5364(4) .055(1) Uani d . N
C71A 1 -0.4402(8) .2499(7) -0.6055(5) .062(2) Uani d . C
H71C 1 -0.5464(8) .2549(7) -0.5846(5) .074 Uiso calc R H
H71D 1 -0.4353(8) .2466(7) -0.6780(5) .074 Uiso calc R H
C72A 1 -0.3655(9) .3736(8) -0.5949(6) .071(2) Uani d . C
H72C 1 -0.2620(9) .3737(8) -0.6220(6) .086 Uiso calc R H
H72D 1 -0.3628(9) .3739(8) -0.5218(6) .086 Uiso calc R H
C73A 1 -0.464(2) .5014(9) -0.6604(8) .104(3) Uani d . C
H73D 1 -0.420(2) .5818(9) -0.6564(8) .156 Uiso calc R H
H73E 1 -0.566(2) .5007(9) -0.6322(8) .156 Uiso calc R H
H73F 1 -0.467(2) .4993(9) -0.7323(8) .156 Uiso calc R H
C8A 1 -0.3964(6) .0874(7) -0.4292(5) .052(1) Uani d . C
O81A 1 -0.4981(5) .1521(5) -0.3953(4) .071(1) Uani d . O
C9A 1 -0.3124(6) -.0329(6) -0.3721(4) .045(1) Uani d . C

loop_
_atom_type_symbol
_atom_type_description
_atom_type_scat_dispersion_real
_atom_type_scat_dispersion_imag
_atom_type_scat_source
C C 0.0181 0.0091 'International Tables Vol C Tables 4.2.6.8 and 6.1.1.4'
H H 0.0000 0.0000 'International Tables Vol C Tables 4.2.6.8 and 6.1.1.4'
N N 0.0311 0.0180 'International Tables Vol C Tables 4.2.6.8 and 6.1.1.4'
O O 0.0492 0.0322 'International Tables Vol C Tables 4.2.6.8 and 6.1.1.4'
Cl Cl 0.3639 0.7018 'International Tables Vol C Tables 4.2.6.8 and 6.1.1.4'

loop_
_geom_angle_atom_site_label_1
_geom_angle_atom_site_label_2
_geom_angle_atom_site_label_3
_geom_angle
C2 N1 C9 105.0(4)
C2 N1 C11 127.2(5)
C9 N1 C11 125.8(4)
N1 C11 C12 113.9(4)
C13 C12 C17 116.5(6)
C13 C12 C11 121.6(6)
C17 C12 C11 121.9(6)
C12 C13 C14 123.4(8)
C12 C13 Cl3 120.0(5)
C14 C13 Cl3 116.4(7)
C15 C14 C13 118.8(8)
C14 C15 C16 120.3(7)
C17 C16 C15 118.1(8)
C16 C17 C12 122.8(7)
C16 C17 Cl7 115.9(6)
C12 C17 Cl7 121.3(5)
N3 C2 N1 111.2(5)
N3 C2 C21 124.1(5)
N1 C2 C21 124.1(5)
C22 C21 C2 115.2(5)
C22 C21 C25 103.4(6)
C2 C21 C25 113.1(6)
C21 C22 C23 107.9(7)
O23 C23 C24 122.8(10)
O23 C23 C22 128.5(11)
C24 C23 C22 108.3(7)
C23 C24 C25 107.4(8)
C24 C25 C21 101.2(6)
C4 N3 C2 104.6(5)
N3 C4 C9 114.9(5)
N3 C4 N5 125.5(5)
C9 C4 N5 119.7(5)
C6 N5 C4 119.7(5)
C6 N5 C51 122.4(5)
C4 N5 C51 117.4(5)
N5 C51 C52 111.3(5)
C53 C52 C51 111.8(6)
O61 C6 N5 121.3(6)
O61 C6 N7 119.8(6)
N5 C6 N7 118.6(5)
C6 N7 C8 125.6(5)
C6 N7 C71 119.5(5)
C8 N7 C71 114.7(5)
N7 C71 C72 115.5(5)
C73 C72 C71 115.8(6)
O81 C8 C9 128.4(5)
O81 C8 N7 121.0(5)
C9 C8 N7 110.5(5)
C4 C9 C8 125.2(5)
C4 C9 N1 103.9(5)
C8 C9 N1 130.9(5)
C2A N1A C9A 107.9(5)
C2A N1A C11A 128.7(5)
C9A N1A C11A 123.3(5)
N1A C11A C12A 115.3(5)
C13A C12A C17A 113.7(5)
C13A C12A C11A 121.5(6)
C17A C12A C11A 124.5(6)
C12A C13A C14A 123.0(7)
C12A C13A Cl3A 118.2(5)
C14A C13A Cl3A 118.8(6)
C15A C14A C13A 119.2(8)
C16A C15A C14A 121.5(7)
C15A C16A C17A 120.3(7)
C16A C17A C12A 122.3(7)
C16A C17A Cl7A 118.0(6)
C12A C17A Cl7A 119.7(5)
N3A C2A N1A 111.5(5)
N3A C2A C21A 123.6(5)
N1A C2A C21A 124.7(5)
C2A C21A C22A 108.4(6)
C2A C21A C25A 110.7(5)
C22A C21A C25A 103.3(7)
C23A C22A C21A 112.6(10)
O23A C23A C24A 122.1(15)
O23A C23A C22A 130.5(14)
C24A C23A C22A 107.3(9)
C23A C24A C25A 109.8(8)
C24A C25A C21A 100.9(7)
C2A N3A C4A 104.6(5)
N5A C4A C9A 125.4(5)
N5A C4A N3A 125.0(5)
C9A C4A N3A 109.5(5)
C4A N5A C6A 119.9(5)
C4A N5A C51A 121.2(5)
C6A N5A C51A 118.7(5)
N5A C51A C52A 111.8(5)
C53A C52A C51A 112.3(6)
O61A C6A N5A 123.1(5)
O61A C6A N7A 122.7(6)
N5A C6A N7A 114.2(5)
C8A N7A C6A 127.8(5)
C8A N7A C71A 117.7(5)
C6A N7A C71A 114.5(5)
N7A C71A C72A 109.3(5)
C71A C72A C73A 107.0(6)
O81A C8A N7A 120.1(6)
O81A C8A C9A 127.1(6)
N7A C8A C9A 112.7(5)
C4A C9A N1A 106.3(5)
C4A C9A C8A 120.0(5)
N1A C9A C8A 133.7(5)

loop_
_geom_bond_atom_site_label_1
_geom_bond_atom_site_label_2
_geom_bond_distance
_geom_bond_publ_flag
N1 C2 1.388(7) yes
N1 C9 1.401(7) yes
N1 C11 1.479(7) ?
C11 C12 1.511(8) ?
C12 C13 1.392(10) ?
C12 C17 1.389(9) ?
C13 C14 1.371(10) ?
C13 Cl3 1.717(8) ?
C14 C15 1.367(14) ?
C15 C16 1.435(14) ?
C16 C17 1.367(10) ?
C17 Cl7 1.734(8) ?
C2 N3 1.343(7) yes
C2 C21 1.468(9) ?
C21 C22 1.473(10) ?
C21 C25 1.585(8) ?
C22 C23 1.510(12) ?
C23 O23 1.165(11) ?
C23 C24 1.418(15) ?
C24 C25 1.529(11) ?
N3 C4 1.300(8) yes
C4 C9 1.362(8) yes
C4 N5 1.425(7) yes
N5 C6 1.324(8) yes
N5 C51 1.460(8) ?
C51 C52 1.524(10) ?
C52 C53 1.514(11) ?
C6 O61 1.252(7) yes
C6 N7 1.409(8) yes
N7 C8 1.432(7) yes
N7 C71 1.438(8) ?
C71 C72 1.487(10) ?
C72 C73 1.470(12) ?
C8 O81 1.209(7) yes
C8 C9 1.415(8) yes
N1A C2A 1.351(8) yes
N1A C9A 1.357(7) yes
N1A C11A 1.489(7) ?
C11A C12A 1.504(8) ?
C12A C13A 1.364(9) ?
C12A C17A 1.409(8) ?
C13A C14A 1.418(10) ?
C13A Cl3A 1.752(7) ?
C14A C15A 1.327(13) ?
C15A C16A 1.307(14) ?
C16A C17A 1.397(10) ?
C17A Cl7A 1.734(7) ?
C2A N3A 1.332(8) yes
C2A C21A 1.500(8) ?
C21A C22A 1.469(12) ?
C21A C25A 1.619(10) ?
C22A C23A 1.40(2) ?
C23A O23A 1.180(12) ?
C23A C24A 1.45(2) ?
C24A C25A 1.488(13) ?
N3A C4A 1.396(8) yes
C4A N5A 1.330(7) yes
C4A C9A 1.371(8) yes
N5A C6A 1.411(8) yes
N5A C51A 1.494(8) ?
C51A C52A 1.529(11) ?
C52A C53A 1.500(11) ?
C6A O61A 1.191(7) yes
C6A N7A 1.415(8) yes
N7A C8A 1.403(8) yes
N7A C71A 1.514(8) ?
C71A C72A 1.522(10) ?
C72A C73A 1.580(12) ?
C8A O81A 1.225(7) yes
C8A C9A 1.430(9) yes

loop_
_geom_torsion_atom_site_label_1
_geom_torsion_atom_site_label_2
_geom_torsion_atom_site_label_3
_geom_torsion_atom_site_label_4
_geom_torsion
_geom_torsion_publ_flag
C2 N1 C11 C12 -64.6(8) ?
C9 N1 C11 C12 133.6(6) ?
N1 C11 C12 C13 -63.1(8) ?
N1 C11 C12 C17 118.5(6) ?
C17 C12 C13 C14 2.6(10) ?
C11 C12 C13 C14 -175.9(7) ?
C17 C12 C13 Cl3 177.2(5) ?
C11 C12 C13 Cl3 -1.3(8) ?
C12 C13 C14 C15 -4.5(12) ?
Cl3 C13 C14 C15 -179.3(6) ?
C13 C14 C15 C16 3.6(12) ?
C14 C15 C16 C17 -0.9(11) ?
C15 C16 C17 C12 -1.1(10) ?
C15 C16 C17 Cl7 179.4(5) ?
C13 C12 C17 C16 0.3(9) ?
C11 C12 C17 C16 178.8(6) ?
C13 C12 C17 Cl7 179.8(5) ?
C11 C12 C17 Cl7 -1.8(8) ?
C9 N1 C2 N3 -6.2(6) ?
C11 N1 C2 N3 -171.0(5) ?
C9 N1 C2 C21 -178.4(6) ?
C11 N1 C2 C21 16.8(9) ?
N3 C2 C21 C22 32.2(9) ?
N1 C2 C21 C22 -156.6(6) ?
N3 C2 C21 C25 -86.5(7) ?
N1 C2 C21 C25 84.7(7) ?
C2 C21 C22 C23 -101.9(7) ?
C25 C21 C22 C23 22.1(8) yes
C21 C22 C23 O23 -174.9(12) yes
C21 C22 C23 C24 -2.2(9) yes
O23 C23 C24 C25 153.4(11) yes
C22 C23 C24 C25 -19.8(9) yes
C23 C24 C25 C21 32.3(8) yes
C22 C21 C25 C24 -32.5(7) yes
C2 C21 C25 C24 92.8(7) no
N1 C2 N3 C4 5.9(6) ?
C21 C2 N3 C4 178.1(6) ?
C2 N3 C4 C9 -3.4(7) ?
C2 N3 C4 N5 176.0(5) ?
N3 C4 N5 C6 -175.8(5) ?
C9 C4 N5 C6 3.5(8) ?
N3 C4 N5 C51 -3.7(8) ?
C9 C4 N5 C51 175.6(5) ?
C6 N5 C51 C52 95.7(7) ?
C4 N5 C51 C52 -76.2(7) ?
N5 C51 C52 C53 177.8(6) ?
C4 N5 C6 O61 177.1(6) ?
C51 N5 C6 O61 5.4(8) ?
C4 N5 C6 N7 -7.7(7) ?
C51 N5 C6 N7 -179.4(5) ?
O61 C6 N7 C8 -174.4(5) ?
N5 C6 N7 C8 10.3(8) ?
O61 C6 N7 C71 -0.7(8) ?
N5 C6 N7 C71 -175.9(5) ?
C6 N7 C71 C72 101.7(7) ?
C8 N7 C71 C72 -83.9(7) ?
N7 C71 C72 C73 -178.8(8) ?
C6 N7 C8 O81 175.0(5) ?
C71 N7 C8 O81 1.0(8) ?
C6 N7 C8 C9 -7.3(7) ?
C71 N7 C8 C9 178.7(4) ?
N3 C4 C9 C8 178.4(5) ?
N5 C4 C9 C8 -1.0(8) ?
N3 C4 C9 N1 -0.4(7) ?
N5 C4 C9 N1 -179.8(5) ?
O81 C8 C9 C4 -179.8(6) ?
N7 C8 C9 C4 2.7(7) ?
O81 C8 C9 N1 -1.4(10) ?
N7 C8 C9 N1 -178.9(5) ?
C2 N1 C9 C4 3.9(6) ?
C11 N1 C9 C4 169.0(5) ?
C2 N1 C9 C8 -174.8(5) ?
C11 N1 C9 C8 -9.7(9) ?
C2A N1A C11A C12A 50.0(9) ?
C9A N1A C11A C12A -132.2(6) ?
N1A C11A C12A C13A 71.1(8) ?
N1A C11A C12A C17A -114.8(6) ?
C17A C12A C13A C14A 2.6(9) ?
C11A C12A C13A C14A 177.3(6) ?
C17A C12A C13A Cl3A -177.6(4) ?
C11A C12A C13A Cl3A -2.9(8) ?
C12A C13A C14A C15A -3.2(11) ?
Cl3A C13A C14A C15A 177.1(6) ?
C13A C14A C15A C16A 2.1(12) ?
C14A C15A C16A C17A -0.8(12) ?
C15A C16A C17A C12A 0.3(11) ?
C15A C16A C17A Cl7A -179.4(6) ?
C13A C12A C17A C16A -1.2(8) ?
C11A C12A C17A C16A -175.7(6) ?
C13A C12A C17A Cl7A 178.5(4) ?
C11A C12A C17A Cl7A 4.0(8) ?
C9A N1A C2A N3A -4.7(7) ?
C11A N1A C2A N3A 173.3(5) ?
C9A N1A C2A C21A 179.8(6) ?
C11A N1A C2A C21A -2.2(10) ?
N3A C2A C21A C22A 83.0(9) ?
N1A C2A C21A C22A -102.0(8) ?
N3A C2A C21A C25A -29.6(9) ?
N1A C2A C21A C25A 145.4(6) ?
C2A C21A C22A C23A -109.8(9) ?
C25A C21A C22A C23A 7.7(11) yes
C21A C22A C23A O23A -167.4(13) yes
C21A C22A C23A C24A 7.8(13) yes
O23A C23A C24A C25A 153.9(11) yes
C22A C23A C24A C25A -21.8(13) yes
C23A C24A C25A C21A 25.0(10) yes
C2A C21A C25A C24A 96.7(7) no
C22A C21A C25A C24A -19.2(8) yes
N1A C2A N3A C4A 4.0(7) ?
C21A C2A N3A C4A 179.6(6) ?
C2A N3A C4A N5A -179.3(5) ?
C2A N3A C4A C9A -1.8(6) ?
C9A C4A N5A C6A -0.1(8) ?
N3A C4A N5A C6A 177.0(5) ?
C9A C4A N5A C51A -174.7(5) ?
N3A C4A N5A C51A 2.4(8) ?
C4A N5A C51A C52A 74.1(7) ?
C6A N5A C51A C52A -100.7(7) ?
N5A C51A C52A C53A -174.6(8) ?
C4A N5A C6A O61A -176.2(5) ?
C51A N5A C6A O61A -1.4(8) ?
C4A N5A C6A N7A 2.1(7) ?
C51A N5A C6A N7A 176.9(5) ?
O61A C6A N7A C8A 175.6(6) ?
N5A C6A N7A C8A -2.8(8) ?
O61A C6A N7A C71A -3.1(8) ?
N5A C6A N7A C71A 178.5(5) ?
C8A N7A C71A C72A 81.2(7) ?
C6A N7A C71A C72A -100.0(6) ?
N7A C71A C72A C73A -175.0(7) ?
C6A N7A C8A O81A -175.0(5) ?
C71A N7A C8A O81A 3.6(8) ?
C6A N7A C8A C9A 1.2(8) ?
C71A N7A C8A C9A 179.8(5) ?
N5A C4A C9A N1A 176.6(5) ?
N3A C4A C9A N1A -0.9(6) ?
N5A C4A C9A C8A -1.7(8) ?
N3A C4A C9A C8A -179.2(5) ?
C2A N1A C9A C4A 3.3(6) ?
C11A N1A C9A C4A -174.9(5) ?
C2A N1A C9A C8A -178.8(6) ?
C11A N1A C9A C8A 3.1(10) ?
O81A C8A C9A C4A 177.0(5) ?
N7A C8A C9A C4A 1.1(7) ?
O81A C8A C9A N1A -0.7(10) ?
N7A C8A C9A N1A -176.6(6) ?

loop_
_cod_related_entry_id
_cod_related_entry_database
_cod_related_entry_code
1 ChemSpider 24728398
